data_1513374
loop_
_publ_author_name
'Andrioli, Willian J.'
'Conti, Raphael'
'Ara\'ujo, Magali J'
'Zanasi, Riccardo'
'Cavalcanti, Bruno C.'
'Manfrim, Viviane'
'Toledo, Juliano S.'
'Tedesco, Daniele'
'de Moraes, Manoel O.'
'Pessoa, Cl\'audia'
'Cruz, Angela K.'
'Bertucci, Carlo'
'Sabino, Jos\'e'
'Nanayakkara, Dhammika N. P.'
'Pupo, M\^onica T'
'Bastos, Jairo K.'

_publ_section_title
;
 Mycoleptones A-C and Polyketides from the Endophyte Mycoleptodiscus
 indicus.
;
_journal_issue 1
_journal_name_full 'Journal of natural products'
_journal_page_first 70
_journal_page_last 78
_journal_paper_doi 10.1021/np4006822
_journal_volume 77
_journal_year 2014
_chemical_absolute_configuration syn
_chemical_compound_source 'synthesis as described'
_chemical_formula_moiety 'C23 H24 O8'
_chemical_formula_sum 'C23 H24 O8'
_chemical_formula_weight 428.42
_chemical_name_systematic ?
_space_group_IT_number 1
_symmetry_cell_setting triclinic
_symmetry_Int_Tables_number 1
_symmetry_space_group_name_Hall 'P 1'
_symmetry_space_group_name_H-M 'P 1'
_atom_sites_solution_hydrogens geom
_atom_sites_solution_primary direct
_atom_sites_solution_secondary difmap
_audit_creation_date 2011-05-09T18:11:01-00:00
_audit_creation_method 'WinGX routine CIF_UPDATE'
_cell_angle_alpha 60.650(17)
_cell_angle_beta 89.832(34)
_cell_angle_gamma 67.745(36)
_cell_formula_units_Z 2
_cell_length_a 10.4726(60)
_cell_length_b 11.2226(26)
_cell_length_c 11.4289(21)
_cell_measurement_reflns_used 25
_cell_measurement_temperature 298(2)
_cell_measurement_theta_max 28.9
_cell_measurement_theta_min 14.91
_cell_measurement_wavelength 1.54184
_cell_volume 1055.4(8)
_computing_cell_refinement 'CAD4-PC (Enraf Nonius, 1993)'
_computing_data_collection 'CAD4-PC (Enraf Nonius, 1993)'
_computing_data_reduction 'XCAD4 (Harms & Wocadlo, 1995)'
_computing_molecular_graphics 'Ortep-3 for Windows (Farrugia, 1997)'
_computing_publication_material 'WinGX publication routines (Farrugia, 1999)'
_computing_structure_refinement 'SHELXL-97 (Sheldrick, 2008)'
_computing_structure_solution 'SHELXS-97 (Sheldrick, 2008)'
_diffrn_ambient_temperature 298(2)
_diffrn_detector 'scintillation LiI'
_diffrn_detector_dtime 1.195
_diffrn_measured_fraction_theta_full 1
_diffrn_measured_fraction_theta_max 1
_diffrn_measurement_device '\k-geometry diffractometer'
_diffrn_measurement_device_type 'Enraf Nonius CAD4'
_diffrn_measurement_method 'non-profiled \w/2\t scans'
_diffrn_orient_matrix_type
;
  x-axis points to radiation source
  the matrix is specified in reciprocal space
;
_diffrn_orient_matrix_UB_11 0.089395
_diffrn_orient_matrix_UB_12 0.086481
_diffrn_orient_matrix_UB_13 0.068253
_diffrn_orient_matrix_UB_21 0.03018
_diffrn_orient_matrix_UB_22 -0.073089
_diffrn_orient_matrix_UB_23 0.003229
_diffrn_orient_matrix_UB_31 0.048202
_diffrn_orient_matrix_UB_32 -0.006647
_diffrn_orient_matrix_UB_33 -0.077189
_diffrn_radiation_monochromator graphite
_diffrn_radiation_probe x-ray
_diffrn_radiation_type CuK\a
_diffrn_radiation_wavelength 1.54184
_diffrn_reflns_av_R_equivalents 0.0000
_diffrn_reflns_av_unetI/netI 0.0288
_diffrn_reflns_limit_h_max 13
_diffrn_reflns_limit_h_min -13
_diffrn_reflns_limit_k_max 13
_diffrn_reflns_limit_k_min -13
_diffrn_reflns_limit_l_max 14
_diffrn_reflns_limit_l_min -14
_diffrn_reflns_number 8384
_diffrn_reflns_theta_full 73.92
_diffrn_reflns_theta_max 73.92
_diffrn_reflns_theta_min 4.56
_diffrn_source 'Enraf Nonius FR590'
_diffrn_standards_decay_% 2
_diffrn_standards_interval_time 120
_diffrn_standards_number 2
_exptl_absorpt_coefficient_mu 0.856
_exptl_absorpt_correction_T_max 0.8775
_exptl_absorpt_correction_T_min 0.7904
_exptl_absorpt_correction_type gaussian
_exptl_absorpt_process_details
;
P. Coppens in Crystallographic Computing ed F.R. Ahmed, S.R. Hall and C.P. 
Huber, Copenhagen, Munksgaard, (1970) pp 255-270.
;
_exptl_crystal_colour yellow
_exptl_crystal_density_diffrn 1.348
_exptl_crystal_density_method 'not measured'
_exptl_crystal_description prism
_exptl_crystal_F_000 452
_exptl_crystal_size_max 0.3
_exptl_crystal_size_mid 0.2
_exptl_crystal_size_min 0.2
_refine_diff_density_max 0.629
_refine_diff_density_min -0.35
_refine_diff_density_rms 0.103
_refine_ls_abs_structure_details 'Flack H D (1983), Acta Cryst. A39, 876-881'
_refine_ls_abs_structure_Flack 0.1(3)
_refine_ls_extinction_coef 0.019(3)
_refine_ls_extinction_expression Fc^*^=kFc[1+0.001xFc^2^\l^3^/sin(2\q)]^-1/4^
_refine_ls_extinction_method SHELXL
_refine_ls_goodness_of_fit_ref 1.416
_refine_ls_hydrogen_treatment constr
_refine_ls_matrix_type full
_refine_ls_number_parameters 575
_refine_ls_number_reflns 8384
_refine_ls_number_restraints 3
_refine_ls_restrained_S_all 1.416
_refine_ls_R_factor_all 0.114
_refine_ls_R_factor_gt 0.0913
_refine_ls_shift/su_max 0
_refine_ls_shift/su_mean 0
_refine_ls_structure_factor_coef Fsqd
_refine_ls_weighting_details 'calc w=1/[\s^2^(Fo^2^)+(0.2000P)^2^+0.0000P] where P=(Fo^2^+2Fc^2^)/3'
_refine_ls_weighting_scheme calc
_refine_ls_wR_factor_gt 0.2989
_refine_ls_wR_factor_ref 0.322
_reflns_number_gt 6964
_reflns_number_total 8384
_reflns_threshold_expression I>2\s(I)
_cod_data_source_file np4006822_si_001.cif
_cod_data_source_block aust_dim_a
_cod_original_cell_volume 1055.5(9)
_cod_database_code 1513374

loop_
_symmetry_equiv_pos_as_xyz
'x, y, z'

loop_
_atom_site_label
_atom_site_type_symbol
_atom_site_fract_x
_atom_site_fract_y
_atom_site_fract_z
_atom_site_U_iso_or_equiv
_atom_site_adp_type
_atom_site_occupancy
_atom_site_symmetry_multiplicity
_atom_site_calc_flag
_atom_site_refinement_flags
O2A O 0.0985(5) -0.2413(4) 0.4357(5) 0.0589(10) Uani 1 1 d .
O3A O -0.2017(6) 0.4566(5) 0.0043(5) 0.0682(12) Uani 1 1 d .
O2B O 0.1193(5) 0.5461(5) 0.2994(5) 0.0604(10) Uani 1 1 d .
O3B O -0.2143(5) 0.1611(5) 0.5837(4) 0.0581(10) Uani 1 1 d .
O4A O -0.0259(7) 0.3378(6) -0.1073(5) 0.0789(15) Uani 1 1 d .
H4A H -0.1074 0.4045 -0.137 0.118 Uiso 1 1 calc R
O4B O -0.0381(6) 0.1143(7) 0.7813(5) 0.0760(15) Uani 1 1 d .
H4B H -0.1087 0.1 0.7769 0.114 Uiso 1 1 calc R
O5A O 0.1181(6) 0.0112(6) 0.0365(5) 0.0709(12) Uani 1 1 d .
H5A H 0.0869 0.0124 -0.03 0.106 Uiso 1 1 calc R
O5B O 0.1106(6) 0.3001(7) 0.7019(5) 0.0734(14) Uani 1 1 d .
H5B H 0.0789 0.3167 0.7608 0.11 Uiso 1 1 calc R
C1A C 0.0925(6) -0.1503(7) 0.2983(7) 0.0537(12) Uani 1 1 d .
H1A H 0.144 -0.1946 0.2523 0.064 Uiso 1 1 calc R
C8AA C 0.0149(6) 0.0000(6) 0.2289(6) 0.0480(11) Uani 1 1 d .
C8A C 0.0067(6) 0.0916(7) 0.0740(5) 0.0507(12) Uani 1 1 d .
H8A H -0.082 0.1106 0.0248 0.061 Uiso 1 1 calc R
C7A C 0.0002(6) 0.2445(7) 0.0374(6) 0.0535(12) Uani 1 1 d .
C6A C -0.1231(6) 0.3212(6) 0.0865(6) 0.0490(11) Uani 1 1 d .
C5A C -0.1346(5) 0.2320(6) 0.2247(5) 0.0437(10) Uani 1 1 d .
C4AA C -0.0628(6) 0.0770(6) 0.2922(5) 0.0456(10) Uani 1 1 d .
C4A C -0.0639(6) -0.0245(6) 0.4334(6) 0.0499(11) Uani 1 1 d .
H4AB H -0.1213 0.015 0.4798 0.06 Uiso 1 1 calc R
C3A C 0.0167(6) -0.1744(7) 0.4979(6) 0.0534(13) Uani 1 1 d .
C9A C 0.0326(10) -0.2899(9) 0.6455(8) 0.0751(19) Uani 1 1 d .
H9A H -0.0236 -0.342 0.6499 0.113 Uiso 1 1 calc R
H9B H 0.0011 -0.24 0.6955 0.113 Uiso 1 1 calc R
H9C H 0.1303 -0.3615 0.6854 0.113 Uiso 1 1 calc R
C11A C 0.1373(7) 0.2273(8) 0.1035(8) 0.0644(15) Uani 1 1 d .
H11A H 0.1338 0.3257 0.0694 0.097 Uiso 1 1 calc R
H11B H 0.216 0.1697 0.081 0.097 Uiso 1 1 calc R
H11C H 0.1484 0.1756 0.2017 0.097 Uiso 1 1 calc R
C1B C 0.1044(7) 0.4683(8) 0.4318(7) 0.0596(14) Uani 1 1 d .
H1B H 0.1552 0.464 0.5014 0.072 Uiso 1 1 calc R
C8BA C 0.0205(6) 0.3993(7) 0.4636(6) 0.0514(12) Uani 1 1 d .
C8B C 0.0007(6) 0.3230(7) 0.6121(6) 0.0523(12) Uani 1 1 d .
H8B H -0.0894 0.3907 0.6161 0.063 Uiso 1 1 calc R
C7B C -0.0071(6) 0.1774(7) 0.6482(6) 0.0523(12) Uani 1 1 d .
C6B C -0.1291(6) 0.2156(6) 0.5413(6) 0.0479(11) Uani 1 1 d .
C5B C -0.1351(5) 0.3132(6) 0.3976(5) 0.0444(10) Uani 1 1 d .
C4BA C -0.0595(5) 0.3973(6) 0.3634(6) 0.0461(10) Uani 1 1 d .
C4B C -0.0530(6) 0.4954(6) 0.2241(6) 0.0488(11) Uani 1 1 d .
H4BB H -0.1116 0.5122 0.1513 0.059 Uiso 1 1 calc R
C3B C 0.0345(7) 0.5631(7) 0.1956(7) 0.0571(13) Uani 1 1 d .
C9B C 0.0534(8) 0.6618(8) 0.0586(8) 0.0667(16) Uani 1 1 d .
H9D H 0.0239 0.7619 0.0418 0.1 Uiso 1 1 calc R
H9E H -0.0028 0.6662 -0.0109 0.1 Uiso 1 1 calc R
H9F H 0.1514 0.6213 0.0558 0.1 Uiso 1 1 calc R
C11B C 0.1292(8) 0.0623(8) 0.6484(8) 0.0720(18) Uani 1 1 d .
H11D H 0.1229 -0.0319 0.6827 0.108 Uiso 1 1 calc R
H11G H 0.2074 0.0465 0.7065 0.108 Uiso 1 1 calc R
H11F H 0.1433 0.0995 0.5562 0.108 Uiso 1 1 calc R
C10A C -0.2240(5) 0.3166(6) 0.2899(6) 0.0475(11) Uani 1 1 d .
H14A H -0.2819 0.4213 0.218 0.057 Uiso 1 1 calc R
H14B H -0.2871 0.2715 0.3327 0.057 Uiso 1 1 calc R
O2C O 0.4282(5) 0.6776(5) 0.0817(5) 0.0650(11) Uani 1 1 d .
O3C O 0.7415(5) 0.7283(5) 0.5082(5) 0.0635(11) Uani 1 1 d .
O2D O 0.4073(6) 1.3435(5) 0.2053(5) 0.0702(13) Uani 1 1 d .
O3D O 0.7523(5) 1.0002(5) -0.0690(5) 0.0610(10) Uani 1 1 d .
O4C O 0.5791(6) 0.6085(6) 0.6294(5) 0.0727(14) Uani 1 1 d .
H4C H 0.6114 0.6527 0.6514 0.109 Uiso 1 1 calc R
O4D O 0.5868(5) 1.2758(5) -0.2680(5) 0.0667(12) Uani 1 1 d .
H4D H 0.6458 1.2021 -0.2673 0.1 Uiso 1 1 calc R
O5C O 0.4220(5) 0.5366(5) 0.4838(5) 0.0642(11) Uani 1 1 d .
H5C H 0.4516 0.4446 0.5203 0.096 Uiso 1 1 calc R
O5D O 0.4239(5) 1.4896(5) -0.1930(5) 0.0700(13) Uani 1 1 d .
H5D H 0.4577 1.5497 -0.2346 0.105 Uiso 1 1 calc R
C1C C 0.4359(7) 0.6299(7) 0.2164(7) 0.0570(13) Uani 1 1 d .
H1C H 0.3812 0.5802 0.2618 0.068 Uiso 1 1 calc R
C8CA C 0.5179(6) 0.6501(6) 0.2884(6) 0.0510(12) Uani 1 1 d .
C8C C 0.5326(6) 0.5785(6) 0.4423(6) 0.0488(11) Uani 1 1 d .
H8C H 0.6218 0.4859 0.4877 0.059 Uiso 1 1 calc R
C7C C 0.5422(6) 0.6850(6) 0.4835(6) 0.0505(12) Uani 1 1 d .
C6C C 0.6639(5) 0.7274(6) 0.4308(6) 0.0490(11) Uani 1 1 d .
C5C C 0.6675(6) 0.7734(5) 0.2888(5) 0.0453(11) Uani 1 1 d .
C4CA C 0.5962(5) 0.7358(5) 0.2218(6) 0.0469(11) Uani 1 1 d .
C4C C 0.5954(7) 0.7730(6) 0.0824(6) 0.0539(12) Uani 1 1 d .
H4CB H 0.6527 0.818 0.0354 0.065 Uiso 1 1 calc R
C3C C 0.5153(7) 0.7449(7) 0.0182(6) 0.0573(13) Uani 1 1 d .
C9C C 0.5099(9) 0.7755(9) -0.1245(7) 0.076(2) Uani 1 1 d .
H9G H 0.5813 0.6895 -0.1224 0.114 Uiso 1 1 calc R
H9H H 0.5265 0.8633 -0.1805 0.114 Uiso 1 1 calc R
H9I H 0.4183 0.7933 -0.1627 0.114 Uiso 1 1 calc R
C11C C 0.4061(8) 0.8276(8) 0.4293(9) 0.0702(18) Uani 1 1 d .
H11H H 0.4176 0.8895 0.4599 0.105 Uiso 1 1 calc R
H11I H 0.331 0.801 0.4633 0.105 Uiso 1 1 calc R
H11J H 0.3832 0.8828 0.3304 0.105 Uiso 1 1 calc R
C10C C 0.7579(6) 0.8590(6) 0.2226(6) 0.0489(11) Uani 1 1 d .
H14C H 0.816 0.8515 0.294 0.059 Uiso 1 1 calc R
H14D H 0.8207 0.811 0.1804 0.059 Uiso 1 1 calc R
C1D C 0.4260(7) 1.3843(7) 0.0737(7) 0.0604(14) Uani 1 1 d .
H1D H 0.3748 1.4849 0.0028 0.072 Uiso 1 1 calc R
C8DA C 0.5128(6) 1.2881(6) 0.0434(6) 0.0523(12) Uani 1 1 d .
C8D C 0.5331(6) 1.3457(6) -0.1021(6) 0.0489(11) Uani 1 1 d .
H8D H 0.6223 1.3556 -0.1045 0.059 Uiso 1 1 calc R
C7D C 0.5482(6) 1.2272(6) -0.1379(6) 0.0511(12) Uani 1 1 d .
C6D C 0.6680(5) 1.0744(6) -0.0295(6) 0.0468(11) Uani 1 1 d .
C5D C 0.6692(5) 1.0249(6) 0.1145(5) 0.0449(10) Uani 1 1 d .
C4DA C 0.5911(5) 1.1288(6) 0.1480(6) 0.0457(10) Uani 1 1 d .
C4D C 0.5802(6) 1.0941(6) 0.2855(6) 0.0521(12) Uani 1 1 d .
H4DB H 0.6369 0.9971 0.3596 0.062 Uiso 1 1 calc R
C3D C 0.4922(7) 1.1960(8) 0.3095(7) 0.0585(14) Uani 1 1 d .
C11D C 0.4125(7) 1.2099(10) -0.1471(8) 0.0695(17) Uani 1 1 d .
H11K H 0.427 1.1352 -0.1705 0.104 Uiso 1 1 calc R
H11L H 0.3384 1.3053 -0.2169 0.104 Uiso 1 1 calc R
H27F H 0.3862 1.1784 -0.0599 0.104 Uiso 1 1 calc R
C9D C 0.4681(10) 1.1717(11) 0.4492(9) 0.080(2) Uani 1 1 d .
H9J H 0.4923 1.2377 0.4652 0.121 Uiso 1 1 calc R
H9K H 0.5265 1.0682 0.5199 0.121 Uiso 1 1 calc R
H9L H 0.3703 1.1939 0.4506 0.121 Uiso 1 1 calc R

loop_
_atom_site_aniso_label
_atom_site_aniso_U_11
_atom_site_aniso_U_22
_atom_site_aniso_U_33
_atom_site_aniso_U_23
_atom_site_aniso_U_13
_atom_site_aniso_U_12
O2A 0.060(2) 0.0422(18) 0.064(2) -0.0217(18) 0.0103(19) -0.0212(17)
O3A 0.079(3) 0.054(2) 0.050(2) -0.0213(19) 0.004(2) -0.016(2)
O2B 0.071(3) 0.059(2) 0.062(2) -0.028(2) 0.022(2) -0.042(2)
O3B 0.062(2) 0.073(3) 0.057(2) -0.036(2) 0.0211(19) -0.043(2)
O4A 0.120(5) 0.068(3) 0.038(2) -0.023(2) 0.027(3) -0.038(3)
O4B 0.090(4) 0.109(4) 0.041(2) -0.031(2) 0.022(2) -0.067(3)
O5A 0.078(3) 0.074(3) 0.064(3) -0.045(2) 0.021(2) -0.025(2)
O5B 0.079(3) 0.114(4) 0.057(2) -0.049(3) 0.017(2) -0.063(3)
C1A 0.047(3) 0.053(3) 0.064(3) -0.033(3) 0.013(2) -0.022(2)
C8AA 0.048(3) 0.047(3) 0.052(3) -0.028(2) 0.006(2) -0.022(2)
C8A 0.059(3) 0.056(3) 0.039(2) -0.027(2) 0.009(2) -0.024(2)
C7A 0.061(3) 0.059(3) 0.038(3) -0.024(2) 0.014(2) -0.027(3)
C6A 0.054(3) 0.048(3) 0.046(3) -0.027(2) 0.005(2) -0.019(2)
C5A 0.043(2) 0.047(2) 0.044(2) -0.025(2) 0.0056(18) -0.0205(19)
C4AA 0.053(3) 0.048(3) 0.041(2) -0.023(2) 0.0050(19) -0.028(2)
C4A 0.054(3) 0.051(3) 0.050(3) -0.026(2) 0.014(2) -0.028(2)
C3A 0.049(3) 0.052(3) 0.049(3) -0.017(2) 0.007(2) -0.025(2)
C9A 0.097(5) 0.062(4) 0.057(4) -0.018(3) 0.012(3) -0.044(4)
C11A 0.065(4) 0.069(4) 0.076(4) -0.043(3) 0.026(3) -0.038(3)
C1B 0.068(4) 0.072(4) 0.069(4) -0.048(3) 0.025(3) -0.044(3)
C8BA 0.049(3) 0.056(3) 0.060(3) -0.035(3) 0.015(2) -0.028(2)
C8B 0.054(3) 0.072(3) 0.049(3) -0.039(3) 0.017(2) -0.035(3)
C7B 0.055(3) 0.069(3) 0.043(3) -0.032(3) 0.017(2) -0.032(2)
C6B 0.053(3) 0.053(3) 0.046(3) -0.029(2) 0.017(2) -0.026(2)
C5B 0.046(2) 0.047(2) 0.046(3) -0.028(2) 0.013(2) -0.020(2)
C4BA 0.046(2) 0.041(2) 0.052(3) -0.025(2) 0.014(2) -0.0194(19)
C4B 0.055(3) 0.048(3) 0.047(3) -0.027(2) 0.011(2) -0.022(2)
C3B 0.067(3) 0.044(3) 0.062(3) -0.028(2) 0.025(3) -0.026(2)
C9B 0.077(4) 0.056(3) 0.064(4) -0.027(3) 0.027(3) -0.033(3)
C11B 0.067(4) 0.060(4) 0.064(4) -0.025(3) -0.001(3) -0.015(3)
C10A 0.042(2) 0.051(3) 0.051(3) -0.029(2) 0.008(2) -0.018(2)
O2C 0.068(3) 0.066(3) 0.066(3) -0.037(2) 0.005(2) -0.032(2)
O3C 0.071(3) 0.066(2) 0.051(2) -0.0212(19) 0.0072(19) -0.041(2)
O2D 0.086(3) 0.057(3) 0.072(3) -0.039(2) 0.037(3) -0.030(2)
O3D 0.062(2) 0.052(2) 0.057(2) -0.0234(19) 0.0226(19) -0.0210(18)
O4C 0.098(4) 0.088(3) 0.044(2) -0.024(2) 0.021(2) -0.066(3)
O4D 0.073(3) 0.058(2) 0.047(2) -0.0204(19) 0.026(2) -0.019(2)
O5C 0.062(2) 0.059(2) 0.064(3) -0.019(2) 0.013(2) -0.039(2)
O5D 0.075(3) 0.041(2) 0.062(3) -0.0128(19) 0.022(2) -0.0149(19)
C1C 0.059(3) 0.055(3) 0.062(3) -0.033(3) 0.015(3) -0.027(3)
C8CA 0.055(3) 0.034(2) 0.056(3) -0.018(2) 0.010(2) -0.019(2)
C8C 0.048(3) 0.040(2) 0.048(3) -0.014(2) 0.006(2) -0.022(2)
C7C 0.056(3) 0.050(3) 0.041(2) -0.016(2) 0.013(2) -0.029(2)
C6C 0.043(2) 0.041(2) 0.058(3) -0.022(2) 0.008(2) -0.0188(19)
C5C 0.053(3) 0.035(2) 0.043(2) -0.0147(19) 0.012(2) -0.023(2)
C4CA 0.045(2) 0.033(2) 0.050(3) -0.0153(19) 0.009(2) -0.0129(19)
C4C 0.066(3) 0.040(2) 0.047(3) -0.018(2) 0.009(2) -0.021(2)
C3C 0.059(3) 0.053(3) 0.049(3) -0.026(2) 0.007(2) -0.016(2)
C9C 0.079(5) 0.069(4) 0.054(4) -0.028(3) 0.002(3) -0.014(4)
C11C 0.063(4) 0.064(4) 0.098(5) -0.047(4) 0.024(3) -0.036(3)
C10C 0.041(2) 0.040(2) 0.058(3) -0.021(2) 0.010(2) -0.018(2)
C1D 0.068(3) 0.053(3) 0.063(4) -0.027(3) 0.028(3) -0.033(3)
C8DA 0.054(3) 0.044(3) 0.061(3) -0.025(2) 0.022(2) -0.027(2)
C8D 0.045(2) 0.042(2) 0.052(3) -0.018(2) 0.015(2) -0.020(2)
C7D 0.056(3) 0.041(2) 0.044(3) -0.012(2) 0.016(2) -0.023(2)
C6D 0.048(2) 0.041(2) 0.051(3) -0.020(2) 0.018(2) -0.025(2)
C5D 0.042(2) 0.041(2) 0.046(2) -0.016(2) 0.0108(19) -0.0229(19)
C4DA 0.047(2) 0.049(3) 0.050(3) -0.026(2) 0.020(2) -0.030(2)
C4D 0.060(3) 0.046(3) 0.052(3) -0.020(2) 0.017(2) -0.031(2)
C3D 0.068(3) 0.071(4) 0.061(3) -0.040(3) 0.030(3) -0.046(3)
C11D 0.056(3) 0.082(4) 0.071(4) -0.036(4) 0.018(3) -0.037(3)
C9D 0.103(6) 0.086(5) 0.073(5) -0.050(4) 0.036(4) -0.051(5)

loop_
_atom_type_symbol
_atom_type_description
_atom_type_scat_dispersion_real
_atom_type_scat_dispersion_imag
_atom_type_scat_source
C C 0.0181 0.0091 'International Tables Vol C Tables 4.2.6.8 and 6.1.1.4'
H H 0 0 'International Tables Vol C Tables 4.2.6.8 and 6.1.1.4'
O O 0.0492 0.0322 'International Tables Vol C Tables 4.2.6.8 and 6.1.1.4'

loop_
_exptl_crystal_face_index_h
_exptl_crystal_face_index_k
_exptl_crystal_face_index_l
_exptl_crystal_face_perp_dist
1 0 0 0.15
-1 0 0 0.15
0 1 -1 0.1
0 -1 1 0.1
0 1 1 0.1
0 -1 -1 0.1

loop_
_geom_angle_atom_site_label_1
_geom_angle_atom_site_label_2
_geom_angle_atom_site_label_3
_geom_angle
C3A O2A C1A 117.6(4)
C1B O2B C3B 118.3(5)
C7A O4A H4A 109.5
C7B O4B H4B 109.5
C8A O5A H5A 109.5
C8B O5B H5B 109.5
C8AA C1A O2A 121.9(5)
C8AA C1A H1A 119.1
O2A C1A H1A 119.1
C1A C8AA C4AA 122.6(5)
C1A C8AA C8A 118.5(5)
C4AA C8AA C8A 118.9(5)
O5A C8A C7A 113.4(5)
O5A C8A C8AA 111.3(5)
C7A C8A C8AA 108.2(4)
O5A C8A H8A 107.9
C7A C8A H8A 107.9
C8AA C8A H8A 107.9
O4A C7A C11A 109.5(6)
O4A C7A C8A 108.9(5)
C11A C7A C8A 111.8(5)
O4A C7A C6A 108.3(5)
C11A C7A C6A 109.2(5)
C8A C7A C6A 109.1(5)
O3A C6A C5A 125.5(5)
O3A C6A C7A 116.9(5)
C5A C6A C7A 117.6(5)
C4AA C5A C6A 118.6(5)
C4AA C5A C10A 123.8(5)
C6A C5A C10A 117.6(4)
C5A C4AA C8AA 123.2(5)
C5A C4AA C4A 123.4(5)
C8AA C4AA C4A 113.3(5)
C3A C4A C4AA 120.9(5)
C3A C4A H4AB 119.5
C4AA C4A H4AB 119.5
C4A C3A O2A 123.1(5)
C4A C3A C9A 126.3(6)
O2A C3A C9A 110.6(6)
C3A C9A H9A 109.5
C3A C9A H9B 109.5
H9A C9A H9B 109.5
C3A C9A H9C 109.5
H9A C9A H9C 109.5
H9B C9A H9C 109.5
C7A C11A H11A 109.5
C7A C11A H11B 109.5
H11A C11A H11B 109.5
C7A C11A H11C 109.5
H11A C11A H11C 109.5
H11B C11A H11C 109.5
C8BA C1B O2B 122.3(5)
C8BA C1B H1B 118.9
O2B C1B H1B 118.9
C1B C8BA C4BA 122.7(6)
C1B C8BA C8B 119.8(5)
C4BA C8BA C8B 117.5(5)
O5B C8B C7B 112.9(5)
O5B C8B C8BA 109.8(5)
C7B C8B C8BA 108.5(4)
O5B C8B H8B 108.5
C7B C8B H8B 108.5
C8BA C8B H8B 108.5
O4B C7B C8B 108.1(5)
O4B C7B C11B 109.6(6)
C8B C7B C11B 112.8(5)
O4B C7B C6B 109.0(5)
C8B C7B C6B 108.5(5)
C11B C7B C6B 108.8(5)
O3B C6B C5B 124.5(5)
O3B C6B C7B 118.4(5)
C5B C6B C7B 117.2(5)
C4BA C5B C6B 119.1(5)
C4BA C5B C10A 122.5(5)
C6B C5B C10A 118.4(5)
C5B C4BA C8BA 123.0(5)
C5B C4BA C4B 124.4(5)
C8BA C4BA C4B 112.6(5)
C3B C4B C4BA 122.5(5)
C3B C4B H4BB 118.7
C4BA C4B H4BB 118.7
C4B C3B O2B 120.9(5)
C4B C3B C9B 127.5(6)
O2B C3B C9B 111.7(6)
C3B C9B H9D 109.5
C3B C9B H9E 109.5
H9D C9B H9E 109.5
C3B C9B H9F 109.5
H9D C9B H9F 109.5
H9E C9B H9F 109.5
C7B C11B H11D 109.5
C7B C11B H11G 109.5
H11D C11B H11G 109.5
C7B C11B H11F 109.5
H11D C11B H11F 109.5
H11G C11B H11F 109.5
C5B C10A C5A 113.1(4)
C5B C10A H14A 109
C5A C10A H14A 109
C5B C10A H14B 109
C5A C10A H14B 109
H14A C10A H14B 107.8
C1C O2C C3C 116.9(5)
C1D O2D C3D 116.9(5)
C7C O4C H4C 109.5
C7D O4D H4D 109.5
C8C O5C H5C 109.5
C8D O5D H5D 109.5
C8CA C1C O2C 123.8(6)
C8CA C1C H1C 118.1
O2C C1C H1C 118.1
C1C C8CA C4CA 120.7(6)
C1C C8CA C8C 120.4(5)
C4CA C8CA C8C 118.9(5)
O5C C8C C8CA 111.0(5)
O5C C8C C7C 112.9(5)
C8CA C8C C7C 109.5(4)
O5C C8C H8C 107.8
C8CA C8C H8C 107.8
C7C C8C H8C 107.8
O4C C7C C11C 109.0(6)
O4C C7C C8C 109.5(5)
C11C C7C C8C 113.0(5)
O4C C7C C6C 106.3(5)
C11C C7C C6C 109.6(5)
C8C C7C C6C 109.1(5)
O3C C6C C5C 126.0(5)
O3C C6C C7C 117.6(5)
C5C C6C C7C 116.2(5)
C4CA C5C C6C 120.0(4)
C4CA C5C C10C 123.4(5)
C6C C5C C10C 116.6(5)
C5C C4CA C8CA 122.0(5)
C5C C4CA C4C 124.3(5)
C8CA C4CA C4C 113.6(5)
C3C C4C C4CA 122.0(6)
C3C C4C H4CB 119
C4CA C4C H4CB 119
C4C C3C O2C 122.2(6)
C4C C3C C9C 126.0(7)
O2C C3C C9C 111.8(6)
C3C C9C H9G 109.5
C3C C9C H9H 109.5
H9G C9C H9H 109.5
C3C C9C H9I 109.5
H9G C9C H9I 109.5
H9H C9C H9I 109.5
C7C C11C H11H 109.5
C7C C11C H11I 109.5
H11H C11C H11I 109.5
C7C C11C H11J 109.5
H11H C11C H11J 109.5
H11I C11C H11J 109.5
C5D C10C C5C 112.7(4)
C5D C10C H14C 109
C5C C10C H14C 109
C5D C10C H14D 109
C5C C10C H14D 109
H14C C10C H14D 107.8
C8DA C1D O2D 123.2(6)
C8DA C1D H1D 118.4
O2D C1D H1D 118.4
C1D C8DA C4DA 121.0(6)
C1D C8DA C8D 119.3(5)
C4DA C8DA C8D 119.7(5)
O5D C8D C8DA 110.5(5)
O5D C8D C7D 114.1(5)
C8DA C8D C7D 108.7(4)
O5D C8D H8D 107.8
C8DA C8D H8D 107.8
C7D C8D H8D 107.8
O4D C7D C11D 109.6(6)
O4D C7D C8D 106.9(4)
C11D C7D C8D 112.6(5)
O4D C7D C6D 108.5(5)
C11D C7D C6D 109.8(5)
C8D C7D C6D 109.3(5)
O3D C6D C5D 124.5(5)
O3D C6D C7D 118.2(5)
C5D C6D C7D 117.2(5)
C4DA C5D C6D 119.4(5)
C4DA C5D C10C 122.4(5)
C6D C5D C10C 118.2(5)
C5D C4DA C4D 124.9(5)
C5D C4DA C8DA 121.3(5)
C4D C4DA C8DA 113.7(5)
C3D C4D C4DA 121.9(6)
C3D C4D H4DB 119.1
C4DA C4D H4DB 119.1
C4D C3D O2D 122.5(6)
C4D C3D C9D 126.7(7)
O2D C3D C9D 110.8(6)
C7D C11D H11K 109.5
C7D C11D H11L 109.5
H11K C11D H11L 109.5
C7D C11D H27F 109.5
H11K C11D H27F 109.5
H11L C11D H27F 109.5
C3D C9D H9J 109.5
C3D C9D H9K 109.5
H9J C9D H9K 109.5
C3D C9D H9L 109.5
H9J C9D H9L 109.5
H9K C9D H9L 109.5

loop_
_geom_bond_atom_site_label_1
_geom_bond_atom_site_label_2
_geom_bond_distance
O2A C3A 1.355(8)
O2A C1A 1.377(8)
O3A C6A 1.236(7)
O2B C1B 1.372(8)
O2B C3B 1.374(8)
O3B C6B 1.234(7)
O4A C7A 1.412(7)
O4A H4A 0.82
O4B C7B 1.427(7)
O4B H4B 0.82
O5A C8A 1.393(8)
O5A H5A 0.82
O5B C8B 1.404(7)
O5B H5B 0.82
C1A C8AA 1.337(8)
C1A H1A 0.93
C8AA C4AA 1.417(8)
C8AA C8A 1.533(8)
C8A C7A 1.527(8)
C8A H8A 0.98
C7A C11A 1.524(9)
C7A C6A 1.533(8)
C6A C5A 1.433(8)
C5A C4AA 1.373(7)
C5A C10A 1.533(7)
C4AA C4A 1.453(7)
C4A C3A 1.341(8)
C4A H4AB 0.93
C3A C9A 1.499(9)
C9A H9A 0.96
C9A H9B 0.96
C9A H9C 0.96
C11A H11A 0.96
C11A H11B 0.96
C11A H11C 0.96
C1B C8BA 1.319(8)
C1B H1B 0.93
C8BA C4BA 1.434(8)
C8BA C8B 1.537(8)
C8B C7B 1.512(9)
C8B H8B 0.98
C7B C11B 1.518(10)
C7B C6B 1.546(8)
C6B C5B 1.444(7)
C5B C4BA 1.369(7)
C5B C10A 1.522(7)
C4BA C4B 1.446(8)
C4B C3B 1.345(8)
C4B H4BB 0.93
C3B C9B 1.477(9)
C9B H9D 0.96
C9B H9E 0.96
C9B H9F 0.96
C11B H11D 0.96
C11B H11G 0.96
C11B H11F 0.96
C10A H14A 0.97
C10A H14B 0.97
O2C C1C 1.350(8)
O2C C3C 1.382(8)
O3C C6C 1.208(7)
O2D C1D 1.379(8)
O2D C3D 1.381(9)
O3D C6D 1.219(7)
O4C C7C 1.420(7)
O4C H4C 0.82
O4D C7D 1.428(7)
O4D H4D 0.82
O5C C8C 1.406(7)
O5C H5C 0.82
O5D C8D 1.400(7)
O5D H5D 0.82
C1C C8CA 1.341(9)
C1C H1C 0.93
C8CA C4CA 1.433(7)
C8CA C8C 1.512(8)
C8C C7C 1.518(8)
C8C H8C 0.98
C7C C11C 1.511(9)
C7C C6C 1.545(7)
C6C C5C 1.448(8)
C5C C4CA 1.371(8)
C5C C10C 1.537(7)
C4CA C4C 1.435(8)
C4C C3C 1.331(9)
C4C H4CB 0.93
C3C C9C 1.490(9)
C9C H9G 0.96
C9C H9H 0.96
C9C H9I 0.96
C11C H11H 0.96
C11C H11I 0.96
C11C H11J 0.96
C10C C5D 1.516(7)
C10C H14C 0.97
C10C H14D 0.97
C1D C8DA 1.317(9)
C1D H1D 0.93
C8DA C4DA 1.448(8)
C8DA C8D 1.508(8)
C8D C7D 1.529(8)
C8D H8D 0.98
C7D C11D 1.515(9)
C7D C6D 1.532(7)
C6D C5D 1.455(8)
C5D C4DA 1.375(8)
C4DA C4D 1.437(8)
C4D C3D 1.320(9)
C4D H4DB 0.93
C3D C9D 1.519(10)
C11D H11K 0.96
C11D H11L 0.96
C11D H27F 0.96
C9D H9J 0.96
C9D H9K 0.96
C9D H9L 0.96

loop_
_geom_torsion_atom_site_label_1
_geom_torsion_atom_site_label_2
_geom_torsion_atom_site_label_3
_geom_torsion_atom_site_label_4
_geom_torsion
C3A O2A C1A C8AA 3.3(8)
O2A C1A C8AA C4AA 2.1(8)
O2A C1A C8AA C8A -176.1(5)
C1A C8AA C8A O5A -19.6(7)
C4AA C8AA C8A O5A 162.0(5)
C1A C8AA C8A C7A -144.8(5)
C4AA C8AA C8A C7A 36.8(6)
O5A C8A C7A O4A 63.6(6)
C8AA C8A C7A O4A -172.5(5)
O5A C8A C7A C11A -57.6(6)
C8AA C8A C7A C11A 66.4(6)
O5A C8A C7A C6A -178.5(5)
C8AA C8A C7A C6A -54.5(6)
O4A C7A C6A O3A -15.5(7)
C11A C7A C6A O3A 103.6(6)
C8A C7A C6A O3A -133.9(5)
O4A C7A C6A C5A 166.6(5)
C11A C7A C6A C5A -74.2(6)
C8A C7A C6A C5A 48.3(6)
O3A C6A C5A C4AA 164.7(5)
C7A C6A C5A C4AA -17.7(7)
O3A C6A C5A C10A -16.9(8)
C7A C6A C5A C10A 160.7(4)
C6A C5A C4AA C8AA -4.2(7)
C10A C5A C4AA C8AA 177.4(5)
C6A C5A C4AA C4A 178.4(5)
C10A C5A C4AA C4A 0.1(7)
C1A C8AA C4AA C5A 175.2(5)
C8A C8AA C4AA C5A -6.6(7)
C1A C8AA C4AA C4A -7.3(7)
C8A C8AA C4AA C4A 171.0(4)
C5A C4AA C4A C3A -174.8(5)
C8AA C4AA C4A C3A 7.6(7)
C4AA C4A C3A O2A -2.9(8)
C4AA C4A C3A C9A 175.8(6)
C1A O2A C3A C4A -2.8(8)
C1A O2A C3A C9A 178.3(5)
C3B O2B C1B C8BA 5.7(9)
O2B C1B C8BA C4BA 1.3(10)
O2B C1B C8BA C8B -175.9(6)
C1B C8BA C8B O5B -17.9(8)
C4BA C8BA C8B O5B 164.7(5)
C1B C8BA C8B C7B -141.8(6)
C4BA C8BA C8B C7B 40.9(7)
O5B C8B C7B O4B 63.1(6)
C8BA C8B C7B O4B -174.9(5)
O5B C8B C7B C11B -58.2(7)
C8BA C8B C7B C11B 63.7(6)
O5B C8B C7B C6B -178.8(5)
C8BA C8B C7B C6B -56.9(6)
O4B C7B C6B O3B -14.8(8)
C8B C7B C6B O3B -132.3(5)
C11B C7B C6B O3B 104.6(6)
O4B C7B C6B C5B 165.3(5)
C8B C7B C6B C5B 47.8(6)
C11B C7B C6B C5B -75.2(7)
O3B C6B C5B C4BA 163.4(5)
C7B C6B C5B C4BA -16.7(7)
O3B C6B C5B C10A -17.5(8)
C7B C6B C5B C10A 162.4(5)
C6B C5B C4BA C8BA -3.3(8)
C10A C5B C4BA C8BA 177.7(5)
C6B C5B C4BA C4B 177.9(5)
C10A C5B C4BA C4B -1.1(8)
C1B C8BA C4BA C5B 173.0(6)
C8B C8BA C4BA C5B -9.7(8)
C1B C8BA C4BA C4B -8.0(8)
C8B C8BA C4BA C4B 169.2(5)
C5B C4BA C4B C3B -172.5(5)
C8BA C4BA C4B C3B 8.6(7)
C4BA C4B C3B O2B -2.4(8)
C4BA C4B C3B C9B 178.2(6)
C1B O2B C3B C4B -5.1(8)
C1B O2B C3B C9B 174.4(5)
C4BA C5B C10A C5A 73.5(6)
C6B C5B C10A C5A -105.6(6)
C4AA C5A C10A C5B 72.2(6)
C6A C5A C10A C5B -106.1(5)
C3C O2C C1C C8CA 2.9(8)
O2C C1C C8CA C4CA 4.8(9)
O2C C1C C8CA C8C -173.3(5)
C1C C8CA C8C O5C -18.4(7)
C4CA C8CA C8C O5C 163.5(5)
C1C C8CA C8C C7C -143.7(5)
C4CA C8CA C8C C7C 38.2(7)
O5C C8C C7C O4C 65.3(6)
C8CA C8C C7C O4C -170.5(5)
O5C C8C C7C C11C -56.4(7)
C8CA C8C C7C C11C 67.8(6)
O5C C8C C7C C6C -178.7(4)
C8CA C8C C7C C6C -54.5(6)
O4C C7C C6C O3C -18.9(7)
C11C C7C C6C O3C 98.8(6)
C8C C7C C6C O3C -136.9(5)
O4C C7C C6C C5C 165.5(5)
C11C C7C C6C C5C -76.8(6)
C8C C7C C6C C5C 47.5(6)
O3C C6C C5C C4CA 165.4(6)
C7C C6C C5C C4CA -19.4(7)
O3C C6C C5C C10C -12.5(8)
C7C C6C C5C C10C 162.7(5)
C6C C5C C4CA C8CA -0.6(7)
C10C C5C C4CA C8CA 177.2(5)
C6C C5C C4CA C4C -178.6(5)
C10C C5C C4CA C4C -0.8(8)
C1C C8CA C4CA C5C 172.2(5)
C8C C8CA C4CA C5C -9.6(8)
C1C C8CA C4CA C4C -9.5(7)
C8C C8CA C4CA C4C 168.6(5)
C5C C4CA C4C C3C -174.4(6)
C8CA C4CA C4C C3C 7.4(8)
C4CA C4C C3C O2C -0.3(9)
C4CA C4C C3C C9C -178.3(6)
C1C O2C C3C C4C -5.1(8)
C1C O2C C3C C9C 173.2(5)
C4CA C5C C10C C5D 72.6(7)
C6C C5C C10C C5D -109.6(6)
C3D O2D C1D C8DA 4.4(9)
O2D C1D C8DA C4DA 2.6(9)
O2D C1D C8DA C8D -176.1(6)
C1D C8DA C8D O5D -16.9(8)
C4DA C8DA C8D O5D 164.4(5)
C1D C8DA C8D C7D -142.8(6)
C4DA C8DA C8D C7D 38.5(7)
O5D C8D C7D O4D 64.2(6)
C8DA C8D C7D O4D -172.0(5)
O5D C8D C7D C11D -56.3(7)
C8DA C8D C7D C11D 67.5(6)
O5D C8D C7D C6D -178.6(4)
C8DA C8D C7D C6D -54.8(5)
O4D C7D C6D O3D -19.4(7)
C11D C7D C6D O3D 100.4(6)
C8D C7D C6D O3D -135.6(5)
O4D C7D C6D C5D 163.4(5)
C11D C7D C6D C5D -76.8(7)
C8D C7D C6D C5D 47.2(6)
O3D C6D C5D C4DA 165.5(5)
C7D C6D C5D C4DA -17.5(7)
O3D C6D C5D C10C -14.3(8)
C7D C6D C5D C10C 162.7(4)
C5C C10C C5D C4DA 72.0(6)
C5C C10C C5D C6D -108.2(5)
C6D C5D C4DA C4D 178.3(5)
C10C C5D C4DA C4D -1.9(8)
C6D C5D C4DA C8DA -2.9(7)
C10C C5D C4DA C8DA 176.9(5)
C1D C8DA C4DA C5D 172.5(6)
C8D C8DA C4DA C5D -8.9(8)
C1D C8DA C4DA C4D -8.6(8)
C8D C8DA C4DA C4D 170.0(5)
C5D C4DA C4D C3D -172.9(5)
C8DA C4DA C4D C3D 8.2(7)
C4DA C4D C3D O2D -1.7(9)
C4DA C4D C3D C9D 178.0(6)
C1D O2D C3D C4D -4.9(9)
C1D O2D C3D C9D 175.3(6)
